data_1517196
loop_
_publ_author_name
'N, Ahipa T'
'Adhikari, Airody Vasudeva'

_publ_section_title
;
 New cyanopyridone based luminescent liquid crystalline materials:
 synthesis and characterization.
;
_journal_issue 11
_journal_name_full
'Photochemical &amp; photobiological sciences : Official journal of the European Photochemistry Association and the European Society for Photobiology'
_journal_page_first 1496
_journal_page_last 1508
_journal_paper_doi 10.1039/c4pp00031e
_journal_volume 13
_journal_year 2014
_chemical_formula_sum 'C19 H16 N4 O2'
_chemical_formula_weight 332.36
_space_group_IT_number 14
_symmetry_cell_setting monoclinic
_symmetry_space_group_name_Hall '-P 2ybc'
_symmetry_space_group_name_H-M 'P 1 21/c 1'
_atom_sites_solution_hydrogens geom
_atom_sites_solution_primary direct
_atom_sites_solution_secondary difmap
_audit_creation_method SHELXL-97
_audit_update_record
;
2013-10-15 # Formatted by publCIF
;
_cell_angle_alpha 90.00
_cell_angle_beta 105.915(4)
_cell_angle_gamma 90.00
_cell_formula_units_Z 4
_cell_length_a 20.3809(14)
_cell_length_b 5.5940(4)
_cell_length_c 15.3584(11)
_cell_measurement_temperature 296(2)
_cell_volume 1683.9(2)
_computing_structure_refinement 'SHELXL-97 (Sheldrick, 2008)'
_computing_structure_solution 'SHELXS-97 (Sheldrick, 2008)'
_diffrn_ambient_temperature 296(2)
_diffrn_measured_fraction_theta_full 0.981
_diffrn_measured_fraction_theta_max 0.981
_diffrn_radiation_monochromator graphite
_diffrn_radiation_source 'fine-focus sealed tube'
_diffrn_radiation_type MoK\a
_diffrn_radiation_wavelength 0.71073
_diffrn_reflns_av_R_equivalents 0.0317
_diffrn_reflns_av_sigmaI/netI 0.0456
_diffrn_reflns_limit_h_max 25
_diffrn_reflns_limit_h_min -23
_diffrn_reflns_limit_k_max 6
_diffrn_reflns_limit_k_min -5
_diffrn_reflns_limit_l_max 16
_diffrn_reflns_limit_l_min -18
_diffrn_reflns_number 11617
_diffrn_reflns_theta_full 26.00
_diffrn_reflns_theta_max 26.00
_diffrn_reflns_theta_min 2.08
_exptl_absorpt_coefficient_mu 0.088
_exptl_absorpt_correction_type none
_exptl_absorpt_process_details none
_exptl_crystal_density_diffrn 1.311
_exptl_crystal_density_method 'not measured'
_exptl_crystal_F_000 696.0
_exptl_crystal_size_max 0.26
_exptl_crystal_size_mid 0.22
_exptl_crystal_size_min 0.19
_refine_diff_density_max 0.262
_refine_diff_density_min -0.235
_refine_diff_density_rms 0.041
_refine_ls_extinction_method none
_refine_ls_goodness_of_fit_ref 0.922
_refine_ls_hydrogen_treatment mixed
_refine_ls_matrix_type full
_refine_ls_number_parameters 231
_refine_ls_number_reflns 3240
_refine_ls_number_restraints 0
_refine_ls_restrained_S_all 0.922
_refine_ls_R_factor_all 0.1022
_refine_ls_R_factor_gt 0.0526
_refine_ls_shift/su_max 0.000
_refine_ls_shift/su_mean 0.000
_refine_ls_structure_factor_coef Fsqd
_refine_ls_weighting_details 'calc w=1/[\s^2^(Fo^2^)+(0.1000P)^2^+0.0000P] where P=(Fo^2^+2Fc^2^)/3'
_refine_ls_weighting_scheme calc
_refine_ls_wR_factor_gt 0.1373
_refine_ls_wR_factor_ref 0.1587
_reflns_number_gt 1964
_reflns_number_total 3240
_reflns_threshold_expression >2sigma(I)
_cod_data_source_file c4pp00031e3.cif
_cod_data_source_block red
_cod_depositor_comments 'Adding full bibliography for 1517196.cif.'
_cod_original_sg_symbol_H-M 'P 21/c'
_cod_database_code 1517196

loop_
_symmetry_equiv_pos_as_xyz
'x, y, z'
'-x, y+1/2, -z+1/2'
'-x, -y, -z'
'x, -y-1/2, z-1/2'

loop_
_atom_site_label
_atom_site_type_symbol
_atom_site_fract_x
_atom_site_fract_y
_atom_site_fract_z
_atom_site_U_iso_or_equiv
_atom_site_adp_type
_atom_site_occupancy
_atom_site_symmetry_multiplicity
_atom_site_calc_flag
_atom_site_refinement_flags
O1 O 0.42202(6) 0.9355(3) 0.08344(10) 0.0445(4) Uani 1 1 d .
O2 O 0.74408(9) 0.8960(4) 0.23546(14) 0.0905(7) Uani 1 1 d .
C1 C 0.12290(10) 1.0006(4) -0.00207(14) 0.0406(6) Uani 1 1 d .
N3 N 0.21759(8) 0.8636(3) -0.05852(12) 0.0412(5) Uani 1 1 d .
N1 N 0.28348(9) 0.5605(4) -0.03142(14) 0.0569(6) Uani 1 1 d .
N2 N 0.04135(12) 1.0048(5) 0.30081(17) 0.0789(8) Uani 1 1 d .
C4 C 0.05630(11) 1.0039(5) 0.23474(18) 0.0544(6) Uani 1 1 d .
C5 C 0.07738(10) 1.0045(4) 0.15206(15) 0.0437(6) Uani 1 1 d .
C6 C 0.05962(11) 0.8177(4) 0.09081(16) 0.0495(6) Uani 1 1 d .
H6 H 0.0322 0.6938 0.1011 0.059 Uiso 1 1 calc R
C7 C 0.08273(10) 0.8168(4) 0.01498(15) 0.0456(6) Uani 1 1 d .
H7 H 0.0712 0.6905 -0.0257 0.055 Uiso 1 1 calc R
C8 C 0.15203(10) 0.9905(4) -0.08231(15) 0.0474(6) Uani 1 1 d .
H8A H 0.1202 0.9091 -0.1321 0.057 Uiso 1 1 calc R
H8B H 0.1585 1.1516 -0.1018 0.057 Uiso 1 1 calc R
C9 C 0.28079(10) 0.9536(4) -0.02611(15) 0.0417(6) Uani 1 1 d .
C10 C 0.32221(10) 0.7583(4) -0.00921(14) 0.0387(5) Uani 1 1 d .
C11 C 0.39764(10) 0.7384(4) 0.02447(15) 0.0434(6) Uani 1 1 d .
H11A H 0.4101 0.5890 0.0569 0.052 Uiso 1 1 calc R
H11B H 0.4177 0.7414 -0.0259 0.052 Uiso 1 1 calc R
C12 C 0.49104(10) 0.9541(4) 0.12043(13) 0.0372(5) Uani 1 1 d .
C13 C 0.51304(11) 1.1511(4) 0.17551(14) 0.0436(6) Uani 1 1 d .
H13 H 0.4814 1.2605 0.1852 0.052 Uiso 1 1 calc R
C14 C 0.58188(11) 1.1854(4) 0.21605(14) 0.0464(6) Uani 1 1 d .
H14 H 0.5963 1.3193 0.2521 0.056 Uiso 1 1 calc R
C15 C 0.62999(10) 1.0211(4) 0.20342(14) 0.0427(6) Uani 1 1 d .
C16 C 0.70482(12) 1.0522(5) 0.24459(15) 0.0544(7) Uani 1 1 d .
C17 C 0.73203(13) 1.2771(6) 0.29333(19) 0.0778(9) Uani 1 1 d .
H17A H 0.7773 1.2494 0.3315 0.117 Uiso 1 1 calc R
H17B H 0.7030 1.3269 0.3297 0.117 Uiso 1 1 calc R
H17C H 0.7334 1.3997 0.2501 0.117 Uiso 1 1 calc R
N18 N 0.21894(9) 0.6249(4) -0.06172(15) 0.0611(6) Uani 1 1 d .
C19 C 0.11674(11) 1.1914(4) 0.13516(17) 0.0535(6) Uani 1 1 d .
H19 H 0.1279 1.3187 0.1755 0.064 Uiso 1 1 calc R
C1A C 0.13930(11) 1.1883(4) 0.05866(17) 0.0517(6) Uani 1 1 d .
H1A H 0.1659 1.3137 0.0476 0.062 Uiso 1 1 calc R
C1B C 0.53850(10) 0.7898(4) 0.10720(15) 0.0432(6) Uani 1 1 d .
H1B H 0.5243 0.6569 0.0705 0.052 Uiso 1 1 calc R
C20 C 0.60680(11) 0.8252(4) 0.14891(15) 0.0464(6) Uani 1 1 d .
H20 H 0.6383 0.7139 0.1401 0.056 Uiso 1 1 calc R
H9 H 0.2896(11) 1.132(5) -0.0154(15) 0.065(7) Uiso 1 1 d .

loop_
_atom_site_aniso_label
_atom_site_aniso_U_11
_atom_site_aniso_U_22
_atom_site_aniso_U_33
_atom_site_aniso_U_23
_atom_site_aniso_U_13
_atom_site_aniso_U_12
O1 0.0393(8) 0.0457(10) 0.0491(9) -0.0096(7) 0.0132(7) 0.0019(7)
O2 0.0532(11) 0.0883(17) 0.1112(17) -0.0108(13) -0.0091(10) 0.0118(11)
C1 0.0316(11) 0.0418(15) 0.0477(14) 0.0068(11) 0.0096(9) 0.0049(10)
N3 0.0392(10) 0.0355(12) 0.0511(11) 0.0003(9) 0.0161(8) -0.0013(8)
N1 0.0494(12) 0.0342(12) 0.0874(16) -0.0023(10) 0.0190(10) -0.0025(9)
N2 0.0944(18) 0.085(2) 0.0671(16) 0.0012(13) 0.0393(14) 0.0190(13)
C4 0.0557(14) 0.0531(17) 0.0552(17) -0.0006(13) 0.0164(13) 0.0123(11)
C5 0.0388(12) 0.0450(15) 0.0474(14) 0.0033(11) 0.0121(10) 0.0097(10)
C6 0.0444(13) 0.0471(15) 0.0592(16) 0.0007(12) 0.0180(11) -0.0039(11)
C7 0.0435(12) 0.0403(15) 0.0535(14) -0.0051(11) 0.0142(10) -0.0034(10)
C8 0.0404(12) 0.0502(16) 0.0510(14) 0.0099(11) 0.0114(10) 0.0078(10)
C9 0.0405(13) 0.0332(14) 0.0538(14) -0.0022(11) 0.0173(10) -0.0033(10)
C10 0.0421(12) 0.0338(13) 0.0440(12) 0.0018(10) 0.0181(10) 0.0006(10)
C11 0.0456(12) 0.0370(14) 0.0486(13) -0.0022(11) 0.0145(10) 0.0029(10)
C12 0.0422(12) 0.0376(13) 0.0335(12) 0.0028(10) 0.0135(9) 0.0021(10)
C13 0.0514(13) 0.0407(14) 0.0418(12) -0.0037(11) 0.0181(10) 0.0040(11)
C14 0.0595(15) 0.0431(15) 0.0372(13) -0.0041(10) 0.0144(11) -0.0063(11)
C15 0.0463(13) 0.0459(15) 0.0347(12) 0.0029(11) 0.0093(10) -0.0034(11)
C16 0.0508(15) 0.0603(18) 0.0470(15) 0.0096(12) 0.0050(11) 0.0008(13)
C17 0.0615(17) 0.093(2) 0.0711(19) -0.0157(17) 0.0048(14) -0.0221(15)
N18 0.0467(12) 0.0389(13) 0.0974(17) -0.0052(11) 0.0195(11) -0.0049(9)
C19 0.0531(14) 0.0471(16) 0.0597(16) -0.0150(12) 0.0148(12) -0.0027(12)
C1A 0.0491(14) 0.0408(15) 0.0675(16) -0.0025(13) 0.0203(12) -0.0072(11)
C1B 0.0448(13) 0.0359(14) 0.0484(13) -0.0047(10) 0.0120(10) 0.0029(10)
C20 0.0468(13) 0.0401(14) 0.0513(14) -0.0002(11) 0.0117(11) 0.0100(10)

loop_
_atom_type_symbol
_atom_type_description
_atom_type_scat_dispersion_real
_atom_type_scat_dispersion_imag
_atom_type_scat_source
C C 0.0033 0.0016 'International Tables Vol C Tables 4.2.6.8 and 6.1.1.4'
N N 0.0061 0.0033 'International Tables Vol C Tables 4.2.6.8 and 6.1.1.4'
O O 0.0106 0.0060 'International Tables Vol C Tables 4.2.6.8 and 6.1.1.4'
H H 0.0000 0.0000 'International Tables Vol C Tables 4.2.6.8 and 6.1.1.4'

loop_
_geom_angle_atom_site_label_1
_geom_angle_atom_site_label_2
_geom_angle_atom_site_label_3
_geom_angle
C12 O1 C11 117.48(15)
C1A C1 C7 118.9(2)
C1A C1 C8 120.2(2)
C7 C1 C8 120.8(2)
N18 N3 C9 111.12(17)
N18 N3 C8 120.04(17)
C9 N3 C8 128.7(2)
N18 N1 C10 108.86(18)
N2 C4 C5 178.3(3)
C19 C5 C6 119.9(2)
C19 C5 C4 119.5(2)
C6 C5 C4 120.6(2)
C7 C6 C5 119.5(2)
C7 C6 H6 120.2
C5 C6 H6 120.2
C6 C7 C1 121.1(2)
C6 C7 H7 119.4
C1 C7 H7 119.4
N3 C8 C1 110.49(17)
N3 C8 H8A 109.6
C1 C8 H8A 109.6
N3 C8 H8B 109.6
C1 C8 H8B 109.6
H8A C8 H8B 108.1
N3 C9 C10 104.5(2)
N3 C9 H9 122.3(12)
C10 C9 H9 133.0(12)
N1 C10 C9 108.73(19)
N1 C10 C11 120.31(19)
C9 C10 C11 130.9(2)
O1 C11 C10 108.05(16)
O1 C11 H11A 110.1
C10 C11 H11A 110.1
O1 C11 H11B 110.1
C10 C11 H11B 110.1
H11A C11 H11B 108.4
O1 C12 C13 115.91(18)
O1 C12 C1B 124.52(19)
C13 C12 C1B 119.56(19)
C14 C13 C12 120.2(2)
C14 C13 H13 119.9
C12 C13 H13 119.9
C13 C14 C15 120.7(2)
C13 C14 H14 119.6
C15 C14 H14 119.6
C20 C15 C14 118.03(19)
C20 C15 C16 119.3(2)
C14 C15 C16 122.7(2)
O2 C16 C17 119.8(2)
O2 C16 C15 119.7(2)
C17 C16 C15 120.5(2)
C16 C17 H17A 109.5
C16 C17 H17B 109.5
H17A C17 H17B 109.5
C16 C17 H17C 109.5
H17A C17 H17C 109.5
H17B C17 H17C 109.5
N1 N18 N3 106.75(17)
C1A C19 C5 119.8(2)
C1A C19 H19 120.1
C5 C19 H19 120.1
C19 C1A C1 120.7(2)
C19 C1A H1A 119.7
C1 C1A H1A 119.7
C20 C1B C12 119.5(2)
C20 C1B H1B 120.3
C12 C1B H1B 120.3
C1B C20 C15 122.0(2)
C1B C20 H20 119.0
C15 C20 H20 119.0

loop_
_geom_bond_atom_site_label_1
_geom_bond_atom_site_label_2
_geom_bond_distance
O1 C12 1.369(2)
O1 C11 1.427(3)
O2 C16 1.218(3)
C1 C1A 1.383(3)
C1 C7 1.383(3)
C1 C8 1.509(3)
N3 N18 1.337(3)
N3 C9 1.345(3)
N3 C8 1.468(3)
N1 N18 1.319(2)
N1 C10 1.348(3)
N2 C4 1.137(3)
C4 C5 1.448(3)
C5 C19 1.385(3)
C5 C6 1.386(3)
C6 C7 1.371(3)
C6 H6 0.9300
C7 H7 0.9300
C8 H8A 0.9700
C8 H8B 0.9700
C9 C10 1.361(3)
C9 H9 1.02(3)
C10 C11 1.486(3)
C11 H11A 0.9700
C11 H11B 0.9700
C12 C13 1.387(3)
C12 C1B 1.389(3)
C13 C14 1.383(3)
C13 H13 0.9300
C14 C15 1.396(3)
C14 H14 0.9300
C15 C20 1.381(3)
C15 C16 1.492(3)
C16 C17 1.491(4)
C17 H17A 0.9600
C17 H17B 0.9600
C17 H17C 0.9600
C19 C1A 1.374(3)
C19 H19 0.9300
C1A H1A 0.9300
C1B C20 1.378(3)
C1B H1B 0.9300
C20 H20 0.9300

loop_
_geom_torsion_atom_site_label_1
_geom_torsion_atom_site_label_2
_geom_torsion_atom_site_label_3
_geom_torsion_atom_site_label_4
_geom_torsion
N2 C4 C5 C19 -47(10)
N2 C4 C5 C6 132(9)
C19 C5 C6 C7 1.7(3)
C4 C5 C6 C7 -177.1(2)
C5 C6 C7 C1 -0.7(3)
C1A C1 C7 C6 -0.4(3)
C8 C1 C7 C6 175.88(19)
N18 N3 C8 C1 83.6(2)
C9 N3 C8 C1 -91.3(3)
C1A C1 C8 N3 89.2(2)
C7 C1 C8 N3 -87.1(2)
N18 N3 C9 C10 0.2(2)
C8 N3 C9 C10 175.36(19)
N18 N1 C10 C9 0.0(3)
N18 N1 C10 C11 -178.2(2)
N3 C9 C10 N1 -0.1(2)
N3 C9 C10 C11 177.8(2)
C12 O1 C11 C10 -178.46(16)
N1 C10 C11 O1 -150.81(19)
C9 C10 C11 O1 31.5(3)
C11 O1 C12 C13 178.38(18)
C11 O1 C12 C1B -2.6(3)
O1 C12 C13 C14 179.94(18)
C1B C12 C13 C14 0.8(3)
C12 C13 C14 C15 -1.0(3)
C13 C14 C15 C20 0.5(3)
C13 C14 C15 C16 179.06(19)
C20 C15 C16 O2 -5.6(3)
C14 C15 C16 O2 175.8(2)
C20 C15 C16 C17 171.7(2)
C14 C15 C16 C17 -6.8(3)
C10 N1 N18 N3 0.1(3)
C9 N3 N18 N1 -0.2(2)
C8 N3 N18 N1 -175.87(18)
C6 C5 C19 C1A -1.4(3)
C4 C5 C19 C1A 177.3(2)
C5 C19 C1A C1 0.3(3)
C7 C1 C1A C19 0.7(3)
C8 C1 C1A C19 -175.7(2)
O1 C12 C1B C20 -179.12(19)
C13 C12 C1B C20 -0.1(3)
C12 C1B C20 C15 -0.5(3)
C14 C15 C20 C1B 0.3(3)
C16 C15 C20 C1B -178.36(19)
